data_7238508
loop_
_publ_author_name
'Liu, Jing-Xin'
'Hu, Ying-Feng'
'Lin, Rui-Lian'
'Sun, Wen-Qi'
'Chu, Xiang-Feng'
'Xue, Sai-Feng'
'Zhu, Qian-Jiang'
'Tao, Zhu'

_publ_section_title
;
 Coordination complexes based on pentacyclohexanocucurbit[5]uril and
 lanthanide(iii) ions: lanthanide contraction effect induced structural
 variation
;
_journal_issue 20
_journal_name_full CrystEngComm
_journal_page_first 6983
_journal_paper_doi 10.1039/c2ce25866h
_journal_volume 14
_journal_year 2012
_chemical_formula_sum 'C50 H92 Cl2 N21 Nd O29'
_chemical_formula_weight 1666.59
_space_group_IT_number 15
_space_group_name_Hall '-C 2yc'
_space_group_name_H-M_alt 'C 1 2/c 1'
_symmetry_cell_setting monoclinic
_symmetry_space_group_name_H-M 'C 1 2/c 1'
_atom_sites_solution_hydrogens geom
_atom_sites_solution_primary direct
_atom_sites_solution_secondary difmap
_audit_creation_method SHELXL-97
_cell_angle_alpha 90.00
_cell_angle_beta 114.565(2)
_cell_angle_gamma 90.00
_cell_formula_units_Z 8
_cell_length_a 26.971(4)
_cell_length_b 18.358(3)
_cell_length_c 30.331(7)
_cell_measurement_reflns_used 7379
_cell_measurement_temperature 273(2)
_cell_measurement_theta_max 22.52
_cell_measurement_theta_min 2.22
_cell_volume 13659(4)
_computing_cell_refinement 'Bruker SMART'
_computing_data_collection 'Bruker SMART'
_computing_data_reduction 'Bruker SAINT'
_computing_molecular_graphics 'Bruker SHELXTL'
_computing_publication_material 'Bruker SHELXTL'
_computing_structure_refinement 'SHELXL-97 (Sheldrick, 1997)'
_computing_structure_solution 'SHELXS-97 (Sheldrick, 1990)'
_diffrn_ambient_temperature 273(2)
_diffrn_measured_fraction_theta_full 0.980
_diffrn_measured_fraction_theta_max 0.980
_diffrn_measurement_device_type 'Bruker Smart Apex CCD area detector'
_diffrn_measurement_method 'phi and omega scans'
_diffrn_radiation_monochromator graphite
_diffrn_radiation_source 'fine-focus sealed tube'
_diffrn_radiation_type MoK\a
_diffrn_radiation_wavelength 0.71073
_diffrn_reflns_av_R_equivalents 0.0785
_diffrn_reflns_av_sigmaI/netI 0.0632
_diffrn_reflns_limit_h_max 32
_diffrn_reflns_limit_h_min -31
_diffrn_reflns_limit_k_max 21
_diffrn_reflns_limit_k_min -21
_diffrn_reflns_limit_l_max 36
_diffrn_reflns_limit_l_min -36
_diffrn_reflns_number 57188
_diffrn_reflns_theta_full 25.20
_diffrn_reflns_theta_max 25.20
_diffrn_reflns_theta_min 1.39
_diffrn_standards_decay_% none
_exptl_absorpt_coefficient_mu 0.940
_exptl_absorpt_correction_T_max 0.8271
_exptl_absorpt_correction_T_min 0.7406
_exptl_absorpt_correction_type multi-scan
_exptl_absorpt_process_details 'SADABS; Bruker, 2000'
_exptl_crystal_colour colorless
_exptl_crystal_density_diffrn 1.621
_exptl_crystal_density_meas ?
_exptl_crystal_density_method 'not measured'
_exptl_crystal_description block
_exptl_crystal_F_000 6920
_exptl_crystal_size_max 0.34
_exptl_crystal_size_mid 0.31
_exptl_crystal_size_min 0.21
_platon_squeeze_details
;
;
_refine_diff_density_max 1.116
_refine_diff_density_min -0.894
_refine_diff_density_rms 0.191
_refine_ls_extinction_method none
_refine_ls_goodness_of_fit_ref 1.030
_refine_ls_hydrogen_treatment constr
_refine_ls_matrix_type full
_refine_ls_number_parameters 766
_refine_ls_number_reflns 12063
_refine_ls_number_restraints 144
_refine_ls_restrained_S_all 1.028
_refine_ls_R_factor_all 0.0931
_refine_ls_R_factor_gt 0.0762
_refine_ls_shift/su_max 0.003
_refine_ls_shift/su_mean 0.000
_refine_ls_structure_factor_coef Fsqd
_refine_ls_weighting_details 'calc w=1/[\s^2^(Fo^2^)+(0.1650P)^2^+0.0000P] where P=(Fo^2^+2Fc^2^)/3'
_refine_ls_weighting_scheme calc
_refine_ls_wR_factor_gt 0.2158
_refine_ls_wR_factor_ref 0.2296
_reflns_number_gt 8994
_reflns_number_total 12063
_reflns_threshold_expression >2sigma(I)
_cod_data_source_file c2ce25866h.txt
_cod_data_source_block o
_cod_depositor_comments
;
The following automatic conversions were performed:

data item '_exptl_absorpt_correction_type' value 'multi scan' was
changed to 'multi-scan' in accordance with the
/home/saulius/struct/COD-crude-data/automatic-downloads/DataCite-retrospective/RSC/depositions/lib/dictionaries/cif_core.dic
dictionary named 'cif_core.dic' version 2.4.2 last updated on
2011-04-26.

data item '_symmetry_cell_setting' value 'Monoclinic' was changed to
'monoclinic' in accordance with the
/home/saulius/struct/COD-crude-data/automatic-downloads/DataCite-retrospective/RSC/depositions/lib/dictionaries/cif_core.dic
dictionary named 'cif_core.dic' version 2.4.2 last updated on
2011-04-26.

data item '_exptl_crystal_density_meas' value 'not measured' was
changed to '?' -- the value is perceived as not measured.

Automatic conversion script
Id: cif_fix_values 6909 2019-04-08 15:41:33Z antanas 
;
_cod_original_sg_symbol_H-M C2/c
_cod_database_code 7238508

loop_
_symmetry_equiv_pos_as_xyz
'x, y, z'
'-x, y, -z+1/2'
'x+1/2, y+1/2, z'
'-x+1/2, y+1/2, -z+1/2'
'-x, -y, -z'
'x, -y, z-1/2'
'-x+1/2, -y+1/2, -z'
'x+1/2, -y+1/2, z-1/2'

loop_
_atom_site_label
_atom_site_type_symbol
_atom_site_fract_x
_atom_site_fract_y
_atom_site_fract_z
_atom_site_U_iso_or_equiv
_atom_site_adp_type
_atom_site_occupancy
_atom_site_symmetry_multiplicity
_atom_site_calc_flag
_atom_site_refinement_flags
Nd1 Nd 0.688753(10) 0.609021(14) 0.753150(10) 0.02923(9) Uani 1 1 d .
Cl1 Cl 0.66917(11) 0.58488(17) 0.66940(10) 0.0999(8) Uani 1 1 d .
Cl2 Cl 0.75441(11) 0.63377(17) 0.83370(9) 0.0981(8) Uani 1 1 d .
O1W O 0.58788(13) 0.60020(18) 0.70365(12) 0.0269(8) Uani 1 1 d .
O2W O 0.64124(15) 0.61578(18) 0.80803(13) 0.0339(9) Uani 1 1 d .
O1 O 0.92068(13) 0.97256(16) 0.84407(11) 0.0225(7) Uani 1 1 d .
O2 O 0.87226(12) 1.01398(17) 0.91944(11) 0.0222(7) Uani 1 1 d .
O3 O 0.75193(11) 1.06153(15) 0.86059(10) 0.0165(7) Uani 1 1 d .
O4 O 0.83123(10) 0.98717(14) 0.73476(10) 0.0122(6) Uani 1 1 d .
O5 O 0.73397(10) 1.03564(14) 0.74566(9) 0.0103(6) Uani 1 1 d .
O6 O 0.81173(12) 0.69796(16) 0.92574(11) 0.0224(7) Uani 1 1 d .
O7 O 0.68892(12) 0.74435(16) 0.85661(11) 0.0212(7) Uani 1 1 d .
O8 O 0.85979(11) 0.65689(15) 0.85466(10) 0.0148(6) Uani 1 1 d .
O9 O 0.65531(10) 0.72952(15) 0.74255(10) 0.0131(6) Uani 1 1 d .
O10 O 0.75755(10) 0.68420(14) 0.74209(9) 0.0120(6) Uani 1 1 d .
N1 N 0.83341(13) 0.93860(19) 0.95698(12) 0.0141(8) Uani 1 1 d .
N2 N 0.80740(13) 0.8115(2) 0.95547(12) 0.0164(8) Uani 1 1 d .
N3 N 0.92651(12) 0.85826(18) 0.81423(11) 0.0095(6) Uani 1 1 d U
N4 N 0.85899(11) 0.87024(17) 0.73084(10) 0.0058(6) Uani 1 1 d U
N5 N 0.73884(13) 0.97127(18) 0.90786(12) 0.0132(8) Uani 1 1 d .
N6 N 0.94545(13) 0.87055(19) 0.89184(12) 0.0137(8) Uani 1 1 d .
N7 N 0.65022(13) 0.85751(18) 0.83129(11) 0.0104(7) Uani 1 1 d .
N8 N 0.92283(13) 0.74378(19) 0.89673(12) 0.0143(8) Uani 1 1 d .
N9 N 0.74357(12) 0.77666(17) 0.68665(10) 0.0066(6) Uani 1 1 d U
N10 N 0.71352(13) 0.84468(18) 0.90553(12) 0.0134(8) Uani 1 1 d .
N11 N 0.62901(12) 0.84779(16) 0.74518(11) 0.0066(7) Uani 1 1 d .
N12 N 0.69153(11) 0.94238(17) 0.69178(10) 0.0057(6) Uani 1 1 d U
N13 N 0.67932(12) 0.98248(18) 0.83198(11) 0.0090(6) Uani 1 1 d U
N14 N 0.66055(12) 0.81885(17) 0.69084(11) 0.0076(6) Uani 1 1 d U
N15 N 0.89841(12) 0.73413(17) 0.81816(11) 0.0070(6) Uani 1 1 d U
N16 N 0.66035(12) 0.97144(17) 0.74641(11) 0.0075(7) Uani 1 1 d .
N17 N 0.90785(14) 0.9009(2) 0.94899(12) 0.0172(9) Uani 1 1 d .
N18 N 0.82820(12) 0.74729(17) 0.73627(11) 0.0064(6) Uani 1 1 d U
N19 N 0.77359(12) 0.90042(16) 0.68525(11) 0.0064(6) Uani 1 1 d U
N20 N 0.88557(13) 0.7746(2) 0.95537(12) 0.0161(8) Uani 1 1 d .
C1 C 1.01907(17) 0.7772(3) 0.91862(15) 0.0226(11) Uani 1 1 d .
H1A H 1.0416 0.8135 0.9125 0.027 Uiso 1 1 calc R
H1B H 1.0266 0.7793 0.9528 0.027 Uiso 1 1 calc R
C2 C 0.55799(18) 1.0018(3) 0.65901(16) 0.0232(11) Uani 1 1 d .
H2A H 0.5197 1.0147 0.6424 0.028 Uiso 1 1 calc R
H2B H 0.5774 1.0444 0.6768 0.028 Uiso 1 1 calc R
C3 C 0.92179(16) 0.7273(2) 0.94367(13) 0.0125(9) Uani 1 1 d .
H3A H 0.9103 0.6772 0.9434 0.015 Uiso 1 1 calc R
H3B H 0.9585 0.7318 0.9689 0.015 Uiso 1 1 calc R
C4 C 0.83287(16) 0.7550(2) 0.94353(13) 0.0148(9) Uani 1 1 d .
C5 C 0.85171(18) 0.8764(3) 1.03435(15) 0.0203(7) Uani 1 1 d U
H5A H 0.8185 0.8963 1.0345 0.024 Uiso 1 1 calc R
H5B H 0.8573 0.8285 1.0491 0.024 Uiso 1 1 calc R
C6 C 0.56390(15) 0.9407(2) 0.69518(14) 0.0116(7) Uani 1 1 d U
H6A H 0.5532 0.9584 0.7201 0.014 Uiso 1 1 calc R
H6B H 0.5401 0.9005 0.6786 0.014 Uiso 1 1 calc R
C7 C 0.94703(19) 0.8417(3) 1.02882(15) 0.0244(11) Uani 1 1 d .
H7A H 0.9426 0.8000 1.0465 0.029 Uiso 1 1 calc R
H7B H 0.9807 0.8355 1.0250 0.029 Uiso 1 1 calc R
C8 C 0.68420(15) 0.8084(2) 0.86307(13) 0.0127(9) Uani 1 1 d .
C9 C 0.76373(16) 0.8164(2) 0.61827(13) 0.0119(9) Uani 1 1 d .
H9A H 0.7855 0.8508 0.6097 0.014 Uiso 1 1 calc R
H9B H 0.7256 0.8272 0.5988 0.014 Uiso 1 1 calc R
C10 C 0.87083(17) 0.9566(2) 0.93949(14) 0.0173(10) Uani 1 1 d U
C11 C 0.95385(17) 0.9080(2) 0.93643(14) 0.0168(10) Uani 1 1 d .
H11A H 0.9861 0.8884 0.9626 0.020 Uiso 1 1 calc R
H11B H 0.9603 0.9592 0.9331 0.020 Uiso 1 1 calc R
C12 C 0.82148(14) 0.9241(2) 0.71815(13) 0.0087(8) Uani 1 1 d .
C13 C 0.72634(14) 1.0103(2) 0.86568(13) 0.0094(7) Uani 1 1 d U
C15 C 0.62252(14) 0.9145(2) 0.71836(13) 0.0074(6) Uani 1 1 d U
C16 C 0.77505(14) 0.7315(2) 0.72368(12) 0.0057(8) Uani 1 1 d .
C17 C 0.57918(18) 0.9825(2) 0.62183(16) 0.0218(11) Uani 1 1 d .
H17A H 0.6074 1.0169 0.6240 0.026 Uiso 1 1 calc R
H17B H 0.5498 0.9868 0.5897 0.026 Uiso 1 1 calc R
C18 C 0.64936(14) 0.7931(2) 0.72769(13) 0.0080(8) Uani 1 1 d .
C19 C 0.89923(15) 0.8452(2) 0.97891(13) 0.0129(9) Uani 1 1 d .
C20 C 0.83360(16) 0.7146(2) 0.64083(14) 0.0153(9) Uani 1 1 d U
H20A H 0.8527 0.7000 0.6213 0.018 Uiso 1 1 calc R
H20B H 0.8311 0.6724 0.6590 0.018 Uiso 1 1 calc R
C21 C 0.78887(16) 0.9877(2) 0.95096(14) 0.0153(10) Uani 1 1 d .
H21A H 0.8000 1.0372 0.9486 0.018 Uiso 1 1 calc R
H21B H 0.7812 0.9848 0.9795 0.018 Uiso 1 1 calc R
C22 C 0.59914(15) 0.9559(2) 0.84936(14) 0.0132(9) Uani 1 1 d .
H22A H 0.5825 0.9172 0.8603 0.016 Uiso 1 1 calc R
H22B H 0.5748 0.9677 0.8162 0.016 Uiso 1 1 calc R
C23 C 0.61095(14) 0.8347(2) 0.78364(13) 0.0099(8) Uani 1 1 d .
H23A H 0.5770 0.8606 0.7759 0.012 Uiso 1 1 calc R
H23B H 0.6037 0.7831 0.7846 0.012 Uiso 1 1 calc R
C24 C 0.99094(14) 0.7582(2) 0.82267(13) 0.0092(8) Uani 1 1 d .
H24A H 1.0184 0.7961 0.8306 0.011 Uiso 1 1 calc R
H24B H 0.9783 0.7471 0.7885 0.011 Uiso 1 1 calc R
C25 C 0.83614(13) 0.80214(19) 0.70516(12) 0.0042(6) Uani 1 1 d U
C26 C 0.65424(14) 1.0161(2) 0.78357(12) 0.0068(6) Uani 1 1 d U
H26A H 0.6158 1.0239 0.7749 0.008 Uiso 1 1 calc R
H26B H 0.6709 1.0633 0.7846 0.008 Uiso 1 1 calc R
C27 C 0.69758(15) 0.9206(2) 0.90528(14) 0.0132(9) Uani 1 1 d .
C28 C 0.88992(14) 0.7071(2) 0.85656(13) 0.0093(6) Uani 1 1 d U
C29 C 0.60245(15) 0.9052(2) 0.62852(14) 0.0102(9) Uani 1 1 d .
H29A H 0.5732 0.8701 0.6215 0.012 Uiso 1 1 calc R
H29B H 0.6190 0.8969 0.6060 0.012 Uiso 1 1 calc R
C30 C 0.92966(16) 0.9064(2) 0.84936(14) 0.0156(10) Uani 1 1 d .
C31 C 0.86683(15) 0.7735(2) 0.67645(14) 0.0114(9) Uani 1 1 d .
H31A H 0.9016 0.7535 0.6986 0.014 Uiso 1 1 calc R
H31B H 0.8739 0.8133 0.6588 0.014 Uiso 1 1 calc R
C32 C 0.69892(14) 0.9869(2) 0.72945(12) 0.0056(6) Uani 1 1 d U
C33 C 0.84494(16) 0.8691(2) 0.98189(13) 0.0136(9) Uani 1 1 d .
C34 C 0.95893(14) 0.7949(2) 0.88836(14) 0.0111(9) Uani 1 1 d .
C35 C 0.91536(14) 0.8811(2) 0.76516(13) 0.0066(8) Uani 1 1 d U
H35A H 0.9390 0.8542 0.7540 0.008 Uiso 1 1 calc R
H35B H 0.9243 0.9324 0.7656 0.008 Uiso 1 1 calc R
C36 C 0.87147(15) 0.7019(2) 0.77063(13) 0.0081(6) Uani 1 1 d U
H36A H 0.8561 0.6554 0.7737 0.010 Uiso 1 1 calc R
H36B H 0.8983 0.6926 0.7578 0.010 Uiso 1 1 calc R
C37 C 0.77582(13) 0.8246(2) 0.67118(12) 0.0052(8) Uani 1 1 d .
C38 C 0.72576(14) 0.9467(2) 0.66509(13) 0.0071(6) Uani 1 1 d U
H38A H 0.7043 0.9327 0.6317 0.009 Uiso 1 1 calc R
H38B H 0.7373 0.9968 0.6652 0.009 Uiso 1 1 calc R
C39 C 0.77635(17) 0.7389(2) 0.60733(15) 0.0188(10) Uani 1 1 d .
H39A H 0.7502 0.7055 0.6106 0.023 Uiso 1 1 calc R
H39B H 0.7723 0.7365 0.5740 0.023 Uiso 1 1 calc R
C40 C 0.68472(14) 0.7739(2) 0.66590(13) 0.0072(8) Uani 1 1 d .
H40A H 0.6708 0.7894 0.6323 0.009 Uiso 1 1 calc R
H40B H 0.6734 0.7239 0.6663 0.009 Uiso 1 1 calc R
C41 C 0.65316(15) 0.9296(2) 0.85100(13) 0.0084(8) Uani 1 1 d .
C43 C 0.94340(14) 0.7858(2) 0.83267(13) 0.0095(9) Uani 1 1 d .
C44 C 0.64458(14) 0.89451(19) 0.67970(13) 0.0054(8) Uani 1 1 d U
C45 C 0.9504(2) 0.9096(3) 1.05720(18) 0.0356(14) Uani 1 1 d .
H45A H 0.9578 0.9506 1.0406 0.043 Uiso 1 1 calc R
H45B H 0.9807 0.9053 1.0887 0.043 Uiso 1 1 calc R
C46 C 0.6485(2) 1.0111(3) 0.93360(17) 0.0349(13) Uani 1 1 d .
H46A H 0.6771 1.0473 0.9416 0.042 Uiso 1 1 calc R
H46B H 0.6309 1.0179 0.9554 0.042 Uiso 1 1 calc R
C47 C 1.0339(2) 0.7021(3) 0.90675(17) 0.0355(13) Uani 1 1 d .
H47A H 1.0168 0.6655 0.9189 0.043 Uiso 1 1 calc R
H47B H 1.0731 0.6957 0.9233 0.043 Uiso 1 1 calc R
C48 C 0.8992(2) 0.9251(3) 1.06418(17) 0.0346(13) Uani 1 1 d .
H48A H 0.8888 0.9755 1.0556 0.042 Uiso 1 1 calc R
H48B H 0.9070 0.9191 1.0982 0.042 Uiso 1 1 calc R
C49 C 0.67402(18) 0.9359(3) 0.94168(15) 0.0213(10) Uani 1 1 d U
H49A H 0.7026 0.9328 0.9742 0.026 Uiso 1 1 calc R
H49B H 0.6466 0.8996 0.9385 0.026 Uiso 1 1 calc R
C50 C 0.60671(18) 1.0235(3) 0.88154(16) 0.0222(10) Uani 1 1 d .
H50A H 0.6184 1.0641 0.8677 0.027 Uiso 1 1 calc R
H50B H 0.5720 1.0364 0.8818 0.027 Uiso 1 1 calc R
C14 C 1.01623(17) 0.6902(2) 0.85242(15) 0.0191(10) Uani 1 1 d .
H14A H 1.0477 0.6758 0.8467 0.023 Uiso 1 1 calc R
H14B H 0.9900 0.6508 0.8416 0.023 Uiso 1 1 calc R
C42 C 0.75097(15) 0.8065(2) 0.94810(14) 0.0134(9) Uani 1 1 d .
H42A H 0.7475 0.8261 0.9764 0.016 Uiso 1 1 calc R
H42B H 0.7406 0.7555 0.9454 0.016 Uiso 1 1 calc R

loop_
_atom_site_aniso_label
_atom_site_aniso_U_11
_atom_site_aniso_U_22
_atom_site_aniso_U_33
_atom_site_aniso_U_23
_atom_site_aniso_U_13
_atom_site_aniso_U_12
Nd1 0.03052(14) 0.02142(16) 0.03775(16) 0.00071(11) 0.01618(12) 0.00031(10)
Cl1 0.0915(15) 0.1138(19) 0.0914(15) -0.0105(14) 0.0352(13) -0.0010(15)
Cl2 0.0937(15) 0.1079(18) 0.0892(15) -0.0050(14) 0.0345(13) -0.0024(15)
O1W 0.0191(15) 0.0256(18) 0.0327(17) -0.0017(14) 0.0075(13) 0.0041(13)
O2W 0.0524(19) 0.0230(18) 0.0443(18) -0.0030(14) 0.0380(15) -0.0038(15)
O1 0.0374(16) 0.0059(14) 0.0233(15) -0.0015(12) 0.0117(13) 0.0052(13)
O2 0.0290(15) 0.0173(16) 0.0212(14) 0.0035(12) 0.0114(12) 0.0042(13)
O3 0.0164(12) 0.0104(14) 0.0245(14) 0.0018(11) 0.0105(11) 0.0002(11)
O4 0.0125(12) 0.0035(13) 0.0197(13) -0.0032(11) 0.0059(11) 0.0003(11)
O5 0.0127(12) 0.0046(13) 0.0171(12) -0.0049(10) 0.0095(10) -0.0025(10)
O6 0.0306(15) 0.0126(15) 0.0240(15) -0.0036(12) 0.0113(13) 0.0047(13)
O7 0.0287(15) 0.0082(14) 0.0236(15) -0.0023(12) 0.0077(12) 0.0083(12)
O8 0.0167(12) 0.0150(15) 0.0144(13) 0.0034(11) 0.0080(11) 0.0023(11)
O9 0.0158(12) 0.0080(14) 0.0191(13) 0.0006(11) 0.0106(11) -0.0008(11)
O10 0.0125(12) 0.0061(13) 0.0158(13) 0.0068(11) 0.0042(11) 0.0022(11)
N1 0.0165(15) 0.0132(17) 0.0116(15) 0.0022(13) 0.0047(13) 0.0084(14)
N2 0.0133(15) 0.0204(19) 0.0133(15) -0.0040(14) 0.0034(13) 0.0057(14)
N3 0.0100(8) 0.0083(9) 0.0093(8) -0.0003(7) 0.0031(6) 0.0019(7)
N4 0.0054(8) 0.0046(8) 0.0070(8) -0.0004(7) 0.0022(6) -0.0003(7)
N5 0.0118(15) 0.0109(17) 0.0132(15) 0.0007(13) 0.0014(13) 0.0016(13)
N6 0.0174(15) 0.0103(17) 0.0137(15) -0.0066(13) 0.0069(13) -0.0007(14)
N7 0.0165(15) 0.0051(16) 0.0092(14) -0.0029(12) 0.0048(12) 0.0045(13)
N8 0.0183(15) 0.0141(17) 0.0114(15) 0.0017(13) 0.0071(13) 0.0020(14)
N9 0.0065(8) 0.0055(9) 0.0072(8) 0.0006(7) 0.0025(6) 0.0006(7)
N10 0.0191(15) 0.0073(16) 0.0135(15) 0.0024(13) 0.0064(13) 0.0082(13)
N11 0.0117(13) 0.0011(15) 0.0091(14) -0.0003(11) 0.0066(11) -0.0005(12)
N12 0.0052(8) 0.0052(9) 0.0078(8) 0.0003(7) 0.0038(6) 0.0002(7)
N13 0.0098(8) 0.0094(9) 0.0092(8) 0.0013(7) 0.0053(6) -0.0001(7)
N14 0.0086(8) 0.0056(9) 0.0082(8) -0.0008(7) 0.0032(6) 0.0013(7)
N15 0.0064(8) 0.0080(9) 0.0073(8) 0.0002(7) 0.0034(6) 0.0002(7)
N16 0.0090(13) 0.0034(15) 0.0113(14) -0.0016(12) 0.0052(12) -0.0025(12)
N17 0.0164(16) 0.0202(19) 0.0098(15) -0.0015(14) 0.0004(13) 0.0098(14)
N18 0.0058(8) 0.0058(9) 0.0079(8) 0.0005(7) 0.0031(6) 0.0014(7)
N19 0.0064(8) 0.0050(9) 0.0085(8) 0.0004(7) 0.0037(6) 0.0008(7)
N20 0.0181(16) 0.0175(19) 0.0123(15) -0.0042(14) 0.0059(13) 0.0041(14)
C1 0.0129(19) 0.035(3) 0.0130(19) -0.0028(19) -0.0018(16) 0.0107(19)
C2 0.021(2) 0.017(2) 0.027(2) 0.0036(18) 0.0043(18) 0.0155(18)
C3 0.0184(18) 0.015(2) 0.0062(16) 0.0064(15) 0.0069(14) 0.0112(16)
C4 0.0156(18) 0.023(2) 0.0079(17) 0.0037(16) 0.0072(15) 0.0075(17)
C5 0.0219(9) 0.0214(10) 0.0185(10) -0.0003(8) 0.0093(7) 0.0013(8)
C6 0.0103(9) 0.0119(9) 0.0130(9) -0.0008(7) 0.0052(6) 0.0017(7)
C7 0.025(2) 0.032(3) 0.0091(19) 0.0006(18) -0.0004(17) 0.009(2)
C8 0.0180(17) 0.014(2) 0.0105(17) 0.0034(15) 0.0107(14) 0.0026(16)
C9 0.0194(18) 0.013(2) 0.0027(16) 0.0002(14) 0.0040(14) 0.0070(16)
C10 0.0183(17) 0.024(2) 0.0079(16) -0.0042(15) 0.0035(14) 0.0090(16)
C11 0.0183(19) 0.018(2) 0.0136(18) -0.0097(17) 0.0065(16) -0.0005(17)
C12 0.0137(16) 0.0061(19) 0.0119(16) 0.0029(14) 0.0108(14) 0.0009(15)
C13 0.0102(9) 0.0088(9) 0.0097(9) -0.0012(7) 0.0045(6) 0.0015(7)
C15 0.0077(9) 0.0064(9) 0.0081(9) -0.0008(7) 0.0032(6) 0.0002(7)
C16 0.0062(15) 0.0056(18) 0.0057(15) -0.0014(14) 0.0028(13) -0.0007(14)
C17 0.020(2) 0.019(2) 0.023(2) 0.0081(18) 0.0062(17) 0.0073(18)
C18 0.0062(15) 0.0032(18) 0.0153(17) -0.0012(14) 0.0052(14) 0.0003(14)
C19 0.0135(17) 0.015(2) 0.0087(17) -0.0020(15) 0.0030(15) 0.0079(16)
C20 0.0192(17) 0.0144(19) 0.0135(16) -0.0056(15) 0.0080(14) 0.0051(15)
C21 0.0154(18) 0.017(2) 0.0080(17) -0.0050(16) -0.0011(15) 0.0047(17)
C22 0.0122(16) 0.015(2) 0.0175(18) 0.0013(16) 0.0111(15) 0.0060(16)
C23 0.0085(15) 0.0124(19) 0.0111(17) 0.0016(15) 0.0062(14) -0.0033(15)
C24 0.0063(15) 0.0072(18) 0.0136(17) 0.0029(15) 0.0037(14) 0.0032(14)
C25 0.0044(8) 0.0034(9) 0.0049(8) -0.0003(7) 0.0021(6) -0.0003(7)
C26 0.0080(9) 0.0067(9) 0.0068(9) -0.0003(7) 0.0042(6) 0.0014(7)
C27 0.0146(17) 0.013(2) 0.0120(17) 0.0009(16) 0.0052(15) 0.0071(16)
C28 0.0090(9) 0.0092(9) 0.0092(9) -0.0003(7) 0.0033(6) 0.0020(7)
C29 0.0058(16) 0.0120(19) 0.0109(17) -0.0005(15) 0.0016(14) 0.0049(15)
C30 0.0099(17) 0.020(2) 0.0150(19) -0.0035(17) 0.0031(15) -0.0015(17)
C31 0.0134(16) 0.0100(19) 0.0169(18) 0.0012(15) 0.0125(14) 0.0044(15)
C32 0.0060(8) 0.0048(9) 0.0057(9) 0.0003(7) 0.0021(6) 0.0008(7)
C33 0.0210(19) 0.012(2) 0.0076(17) 0.0015(15) 0.0054(15) 0.0064(17)
C34 0.0068(16) 0.012(2) 0.0133(17) -0.0006(15) 0.0029(14) 0.0029(15)
C35 0.0054(14) 0.0059(17) 0.0089(15) 0.0015(13) 0.0033(12) -0.0021(13)
C36 0.0081(9) 0.0061(9) 0.0084(9) -0.0004(7) 0.0017(6) 0.0010(7)
C37 0.0037(15) 0.0052(17) 0.0058(16) 0.0015(14) 0.0011(13) 0.0028(14)
C38 0.0073(9) 0.0067(9) 0.0072(9) 0.0015(7) 0.0029(6) 0.0006(7)
C39 0.0214(19) 0.016(2) 0.023(2) -0.0057(17) 0.0136(17) 0.0057(17)
C40 0.0032(15) 0.0077(18) 0.0083(16) -0.0017(14) 0.0001(13) 0.0016(14)
C41 0.0144(16) 0.0060(18) 0.0069(16) 0.0015(14) 0.0065(14) -0.0001(15)
C43 0.0032(15) 0.0113(19) 0.0104(17) 0.0005(15) -0.0006(14) 0.0025(15)
C44 0.0052(14) 0.0058(17) 0.0083(15) 0.0014(13) 0.0059(12) -0.0002(13)
C45 0.031(3) 0.052(3) 0.016(2) -0.010(2) 0.001(2) -0.005(2)
C46 0.030(2) 0.046(3) 0.028(2) -0.012(2) 0.012(2) 0.020(2)
C47 0.037(2) 0.048(3) 0.024(2) 0.015(2) 0.0156(19) 0.036(2)
C48 0.050(3) 0.032(3) 0.017(2) -0.008(2) 0.010(2) 0.010(2)
C49 0.0267(18) 0.030(2) 0.0158(17) -0.0017(16) 0.0170(15) 0.0062(17)
C50 0.025(2) 0.019(2) 0.029(2) -0.0023(18) 0.0178(18) 0.0070(18)
C14 0.0149(18) 0.014(2) 0.028(2) 0.0019(18) 0.0086(17) 0.0108(17)
C42 0.0159(17) 0.014(2) 0.0142(18) 0.0072(15) 0.0105(15) 0.0067(16)

loop_
_atom_type_symbol
_atom_type_description
_atom_type_scat_dispersion_real
_atom_type_scat_dispersion_imag
_atom_type_scat_source
C C 0.0033 0.0016 'International Tables Vol C Tables 4.2.6.8 and 6.1.1.4'
H H 0.0000 0.0000 'International Tables Vol C Tables 4.2.6.8 and 6.1.1.4'
N N 0.0061 0.0033 'International Tables Vol C Tables 4.2.6.8 and 6.1.1.4'
O O 0.0106 0.0060 'International Tables Vol C Tables 4.2.6.8 and 6.1.1.4'
Cl Cl 0.1484 0.1585 'International Tables Vol C Tables 4.2.6.8 and 6.1.1.4'
Nd Nd -0.1943 3.0179 'International Tables Vol C Tables 4.2.6.8 and 6.1.1.4'

loop_
_geom_angle_atom_site_label_1
_geom_angle_atom_site_label_2
_geom_angle_atom_site_label_3
_geom_angle
_geom_angle_site_symmetry_1
_geom_angle_site_symmetry_3
O9 Nd1 O4 143.99(10) . 4_646
O9 Nd1 Cl2 92.29(10) . .
O4 Nd1 Cl2 98.11(10) 4_646 .
O9 Nd1 Cl1 97.17(10) . .
O4 Nd1 Cl1 91.45(10) 4_646 .
Cl2 Nd1 Cl1 148.94(10) . .
O9 Nd1 O10 73.80(9) . .
O4 Nd1 O10 142.20(9) 4_646 .
Cl2 Nd1 O10 75.58(9) . .
Cl1 Nd1 O10 78.79(10) . .
O9 Nd1 O5 141.80(9) . 4_646
O4 Nd1 O5 74.17(9) 4_646 4_646
Cl2 Nd1 O5 80.02(9) . 4_646
Cl1 Nd1 O5 74.28(9) . 4_646
O10 Nd1 O5 68.03(9) . 4_646
O9 Nd1 O2W 76.75(11) . .
O4 Nd1 O2W 74.32(11) 4_646 .
Cl2 Nd1 O2W 71.08(11) . .
Cl1 Nd1 O2W 139.92(11) . .
O10 Nd1 O2W 133.97(10) . .
O5 Nd1 O2W 133.09(10) 4_646 .
O9 Nd1 O1W 73.79(10) . .
O4 Nd1 O1W 76.77(10) 4_646 .
Cl2 Nd1 O1W 141.50(11) . .
Cl1 Nd1 O1W 69.47(11) . .
O10 Nd1 O1W 130.60(10) . .
O5 Nd1 O1W 132.28(10) 4_646 .
O2W Nd1 O1W 70.84(12) . .
C12 O4 Nd1 156.6(2) . 4_656
C32 O5 Nd1 153.6(3) . 4_656
C18 O9 Nd1 156.7(3) . .
C16 O10 Nd1 156.7(2) . .
C10 N1 C33 112.6(3) . .
C10 N1 C21 120.6(4) . .
C33 N1 C21 126.8(4) . .
C4 N2 C42 121.4(4) . .
C4 N2 C33 112.6(3) . .
C42 N2 C33 125.4(3) . .
C30 N3 C43 112.9(3) . .
C30 N3 C35 122.3(3) . .
C43 N3 C35 124.2(3) . .
C12 N4 C35 122.6(3) . .
C12 N4 C25 111.9(3) . .
C35 N4 C25 125.5(3) . .
C13 N5 C27 113.8(3) . .
C13 N5 C21 119.9(3) . .
C27 N5 C21 126.1(3) . .
C30 N6 C11 121.7(4) . .
C30 N6 C34 112.8(3) . .
C11 N6 C34 125.1(3) . .
C8 N7 C41 114.2(3) . .
C8 N7 C23 120.8(3) . .
C41 N7 C23 124.6(3) . .
C28 N8 C34 113.7(3) . .
C28 N8 C3 120.1(3) . .
C34 N8 C3 126.1(3) . .
C16 N9 C40 122.0(3) . .
C16 N9 C37 112.5(3) . .
C40 N9 C37 125.4(3) . .
C8 N10 C42 121.3(3) . .
C8 N10 C27 113.9(3) . .
C42 N10 C27 124.2(3) . .
C18 N11 C15 112.6(3) . .
C18 N11 C23 121.1(3) . .
C15 N11 C23 126.1(3) . .
C32 N12 C44 112.6(3) . .
C32 N12 C38 122.1(3) . .
C44 N12 C38 125.2(3) . .
C13 N13 C41 114.1(3) . .
C13 N13 C26 119.5(3) . .
C41 N13 C26 125.3(3) . .
C18 N14 C40 122.3(3) . .
C18 N14 C44 112.3(3) . .
C40 N14 C44 125.4(3) . .
C28 N15 C36 120.5(3) . .
C28 N15 C43 113.1(3) . .
C36 N15 C43 125.4(3) . .
C32 N16 C26 121.5(3) . .
C32 N16 C15 112.7(3) . .
C26 N16 C15 125.2(3) . .
C10 N17 C11 120.4(4) . .
C10 N17 C19 111.4(4) . .
C11 N17 C19 127.3(3) . .
C16 N18 C25 112.9(3) . .
C16 N18 C36 121.2(3) . .
C25 N18 C36 124.6(3) . .
C12 N19 C38 122.6(3) . .
C12 N19 C37 112.6(3) . .
C38 N19 C37 124.8(3) . .
C4 N20 C19 112.9(3) . .
C4 N20 C3 120.7(3) . .
C19 N20 C3 126.4(3) . .
C47 C1 C34 111.6(4) . .
C47 C1 H1A 109.3 . .
C34 C1 H1A 109.3 . .
C47 C1 H1B 109.3 . .
C34 C1 H1B 109.3 . .
H1A C1 H1B 108.0 . .
C17 C2 C6 113.9(4) . .
C17 C2 H2A 108.8 . .
C6 C2 H2A 108.8 . .
C17 C2 H2B 108.8 . .
C6 C2 H2B 108.8 . .
H2A C2 H2B 107.7 . .
N20 C3 N8 113.5(3) . .
N20 C3 H3A 108.9 . .
N8 C3 H3A 108.9 . .
N20 C3 H3B 108.9 . .
N8 C3 H3B 108.9 . .
H3A C3 H3B 107.7 . .
O6 C4 N20 126.5(4) . .
O6 C4 N2 125.3(4) . .
N20 C4 N2 108.2(4) . .
C48 C5 C33 112.2(4) . .
C48 C5 H5A 109.2 . .
C33 C5 H5A 109.2 . .
C48 C5 H5B 109.2 . .
C33 C5 H5B 109.2 . .
H5A C5 H5B 107.9 . .
C15 C6 C2 110.0(3) . .
C15 C6 H6A 109.7 . .
C2 C6 H6A 109.7 . .
C15 C6 H6B 109.7 . .
C2 C6 H6B 109.7 . .
H6A C6 H6B 108.2 . .
C45 C7 C19 111.1(4) . .
C45 C7 H7A 109.4 . .
C19 C7 H7A 109.4 . .
C45 C7 H7B 109.4 . .
C19 C7 H7B 109.4 . .
H7A C7 H7B 108.0 . .
O7 C8 N7 128.0(4) . .
O7 C8 N10 124.5(3) . .
N7 C8 N10 107.5(3) . .
C37 C9 C39 110.8(3) . .
C37 C9 H9A 109.5 . .
C39 C9 H9A 109.5 . .
C37 C9 H9B 109.5 . .
C39 C9 H9B 109.5 . .
H9A C9 H9B 108.1 . .
O2 C10 N1 125.7(4) . .
O2 C10 N17 125.1(4) . .
N1 C10 N17 109.2(4) . .
N17 C11 N6 112.7(3) . .
N17 C11 H11A 109.1 . .
N6 C11 H11A 109.1 . .
N17 C11 H11B 109.1 . .
N6 C11 H11B 109.1 . .
H11A C11 H11B 107.8 . .
O4 C12 N19 125.6(3) . .
O4 C12 N4 123.9(3) . .
N19 C12 N4 110.5(3) . .
O3 C13 N13 126.9(3) . .
O3 C13 N5 126.0(3) . .
N13 C13 N5 107.1(3) . .
N11 C15 N16 112.8(3) . .
N11 C15 C6 112.9(3) . .
N16 C15 C6 112.6(3) . .
N11 C15 C44 103.2(3) . .
N16 C15 C44 102.3(3) . .
C6 C15 C44 112.0(3) . .
O10 C16 N18 125.9(3) . .
O10 C16 N9 125.2(3) . .
N18 C16 N9 108.9(3) . .
C2 C17 C29 112.5(4) . .
C2 C17 H17A 109.1 . .
C29 C17 H17A 109.1 . .
C2 C17 H17B 109.1 . .
C29 C17 H17B 109.1 . .
H17A C17 H17B 107.8 . .
O9 C18 N11 124.7(4) . .
O9 C18 N14 126.1(4) . .
N11 C18 N14 109.2(3) . .
N17 C19 N20 113.4(3) . .
N17 C19 C7 111.1(4) . .
N20 C19 C7 112.8(3) . .
N17 C19 C33 103.6(3) . .
N20 C19 C33 103.1(3) . .
C7 C19 C33 112.2(3) . .
C39 C20 C31 113.6(3) . .
C39 C20 H20A 108.9 . .
C31 C20 H20A 108.9 . .
C39 C20 H20B 108.9 . .
C31 C20 H20B 108.9 . .
H20A C20 H20B 107.7 . .
N1 C21 N5 113.0(3) . .
N1 C21 H21A 109.0 . .
N5 C21 H21A 109.0 . .
N1 C21 H21B 109.0 . .
N5 C21 H21B 109.0 . .
H21A C21 H21B 107.8 . .
C41 C22 C50 111.3(3) . .
C41 C22 H22A 109.4 . .
C50 C22 H22A 109.4 . .
C41 C22 H22B 109.4 . .
C50 C22 H22B 109.4 . .
H22A C22 H22B 108.0 . .
N7 C23 N11 113.6(3) . .
N7 C23 H23A 108.8 . .
N11 C23 H23A 108.8 . .
N7 C23 H23B 108.8 . .
N11 C23 H23B 108.8 . .
H23A C23 H23B 107.7 . .
C43 C24 C14 111.1(3) . .
C43 C24 H24A 109.4 . .
C14 C24 H24A 109.4 . .
C43 C24 H24B 109.4 . .
C14 C24 H24B 109.4 . .
H24A C24 H24B 108.0 . .
N18 C25 N4 112.8(3) . .
N18 C25 C31 113.2(3) . .
N4 C25 C31 112.9(3) . .
N18 C25 C37 102.4(3) . .
N4 C25 C37 102.4(3) . .
C31 C25 C37 112.0(3) . .
N16 C26 N13 112.5(3) . .
N16 C26 H26A 109.1 . .
N13 C26 H26A 109.1 . .
N16 C26 H26B 109.1 . .
N13 C26 H26B 109.1 . .
H26A C26 H26B 107.8 . .
N5 C27 N10 113.7(3) . .
N5 C27 C49 113.2(4) . .
N10 C27 C49 112.7(4) . .
N5 C27 C41 102.9(3) . .
N10 C27 C41 101.5(3) . .
C49 C27 C41 111.8(3) . .
O8 C28 N8 126.7(4) . .
O8 C28 N15 125.5(3) . .
N8 C28 N15 107.8(3) . .
C44 C29 C17 110.4(3) . .
C44 C29 H29A 109.6 . .
C17 C29 H29A 109.6 . .
C44 C29 H29B 109.6 . .
C17 C29 H29B 109.6 . .
H29A C29 H29B 108.1 . .
O1 C30 N6 124.8(4) . .
O1 C30 N3 126.3(4) . .
N6 C30 N3 108.8(4) . .
C25 C31 C20 110.5(3) . .
C25 C31 H31A 109.6 . .
C20 C31 H31A 109.6 . .
C25 C31 H31B 109.6 . .
C20 C31 H31B 109.6 . .
H31A C31 H31B 108.1 . .
O5 C32 N12 126.1(4) . .
O5 C32 N16 124.8(3) . .
N12 C32 N16 109.0(3) . .
N1 C33 N2 113.8(3) . .
N1 C33 C5 111.8(3) . .
N2 C33 C5 113.1(4) . .
N1 C33 C19 102.7(3) . .
N2 C33 C19 102.6(3) . .
C5 C33 C19 112.0(3) . .
N8 C34 N6 113.6(3) . .
N8 C34 C1 112.3(3) . .
N6 C34 C1 113.3(3) . .
N8 C34 C43 102.8(3) . .
N6 C34 C43 102.6(3) . .
C1 C34 C43 111.4(3) . .
N3 C35 N4 113.8(3) . .
N3 C35 H35A 108.8 . .
N4 C35 H35A 108.8 . .
N3 C35 H35B 108.8 . .
N4 C35 H35B 108.8 . .
H35A C35 H35B 107.7 . .
N15 C36 N18 113.5(3) . .
N15 C36 H36A 108.9 . .
N18 C36 H36A 108.9 . .
N15 C36 H36B 108.9 . .
N18 C36 H36B 108.9 . .
H36A C36 H36B 107.7 . .
N9 C37 N19 112.4(3) . .
N9 C37 C9 113.0(3) . .
N19 C37 C9 112.9(3) . .
N9 C37 C25 103.0(3) . .
N19 C37 C25 102.4(3) . .
C9 C37 C25 112.2(3) . .
N19 C38 N12 113.0(3) . .
N19 C38 H38A 109.0 . .
N12 C38 H38A 109.0 . .
N19 C38 H38B 109.0 . .
N12 C38 H38B 109.0 . .
H38A C38 H38B 107.8 . .
C20 C39 C9 112.5(3) . .
C20 C39 H39A 109.1 . .
C9 C39 H39A 109.1 . .
C20 C39 H39B 109.1 . .
C9 C39 H39B 109.1 . .
H39A C39 H39B 107.8 . .
N14 C40 N9 113.9(3) . .
N14 C40 H40A 108.8 . .
N9 C40 H40A 108.8 . .
N14 C40 H40B 108.8 . .
N9 C40 H40B 108.8 . .
H40A C40 H40B 107.7 . .
N7 C41 N13 113.6(3) . .
N7 C41 C22 113.1(3) . .
N13 C41 C22 113.2(3) . .
N7 C41 C27 102.8(3) . .
N13 C41 C27 101.5(3) . .
C22 C41 C27 111.5(3) . .
N3 C43 N15 113.2(3) . .
N3 C43 C24 112.7(3) . .
N15 C43 C24 112.9(3) . .
N3 C43 C34 102.6(3) . .
N15 C43 C34 102.2(3) . .
C24 C43 C34 112.3(3) . .
N14 C44 N12 112.1(3) . .
N14 C44 C29 112.8(3) . .
N12 C44 C29 112.6(3) . .
N14 C44 C15 102.7(3) . .
N12 C44 C15 103.4(3) . .
C29 C44 C15 112.5(3) . .
C7 C45 C48 113.5(5) . .
C7 C45 H45A 108.9 . .
C48 C45 H45A 108.9 . .
C7 C45 H45B 108.9 . .
C48 C45 H45B 108.9 . .
H45A C45 H45B 107.7 . .
C49 C46 C50 113.2(4) . .
C49 C46 H46A 108.9 . .
C50 C46 H46A 108.9 . .
C49 C46 H46B 108.9 . .
C50 C46 H46B 108.9 . .
H46A C46 H46B 107.8 . .
C1 C47 C14 113.0(4) . .
C1 C47 H47A 109.0 . .
C14 C47 H47A 109.0 . .
C1 C47 H47B 109.0 . .
C14 C47 H47B 109.0 . .
H47A C47 H47B 107.8 . .
C45 C48 C5 113.6(4) . .
C45 C48 H48A 108.8 . .
C5 C48 H48A 108.8 . .
C45 C48 H48B 108.8 . .
C5 C48 H48B 108.8 . .
H48A C48 H48B 107.7 . .
C27 C49 C46 110.6(4) . .
C27 C49 H49A 109.5 . .
C46 C49 H49A 109.5 . .
C27 C49 H49B 109.5 . .
C46 C49 H49B 109.5 . .
H49A C49 H49B 108.1 . .
C46 C50 C22 112.4(4) . .
C46 C50 H50A 109.1 . .
C22 C50 H50A 109.1 . .
C46 C50 H50B 109.1 . .
C22 C50 H50B 109.1 . .
H50A C50 H50B 107.9 . .
C24 C14 C47 112.5(4) . .
C24 C14 H14A 109.1 . .
C47 C14 H14A 109.1 . .
C24 C14 H14B 109.1 . .
C47 C14 H14B 109.1 . .
H14A C14 H14B 107.8 . .
N2 C42 N10 114.0(3) . .
N2 C42 H42A 108.8 . .
N10 C42 H42A 108.8 . .
N2 C42 H42B 108.8 . .
N10 C42 H42B 108.8 . .
H42A C42 H42B 107.7 . .

loop_
_geom_bond_atom_site_label_1
_geom_bond_atom_site_label_2
_geom_bond_distance
_geom_bond_site_symmetry_2
Nd1 O9 2.360(3) .
Nd1 O4 2.365(3) 4_646
Nd1 Cl2 2.390(3) .
Nd1 Cl1 2.411(3) .
Nd1 O10 2.445(3) .
Nd1 O5 2.469(3) 4_646
Nd1 O2W 2.490(4) .
Nd1 O1W 2.507(3) .
O1 C30 1.235(5) .
O2 C10 1.225(6) .
O3 C13 1.213(5) .
O4 C12 1.246(5) .
O4 Nd1 2.365(3) 4_656
O5 C32 1.245(4) .
O5 Nd1 2.469(3) 4_656
O6 C4 1.208(5) .
O7 C8 1.208(5) .
O8 C28 1.214(5) .
O9 C18 1.237(5) .
O10 C16 1.228(5) .
N1 C10 1.362(6) .
N1 C33 1.449(5) .
N1 C21 1.451(5) .
N2 C4 1.373(6) .
N2 C42 1.446(5) .
N2 C33 1.453(5) .
N3 C30 1.360(5) .
N3 C43 1.442(5) .
N3 C35 1.453(5) .
N4 C12 1.352(5) .
N4 C35 1.456(4) .
N4 C25 1.466(5) .
N5 C13 1.381(5) .
N5 C27 1.427(6) .
N5 C21 1.468(5) .
N6 C30 1.349(5) .
N6 C11 1.448(5) .
N6 C34 1.451(5) .
N7 C8 1.359(5) .
N7 C41 1.441(5) .
N7 C23 1.454(5) .
N8 C28 1.352(5) .
N8 C34 1.449(6) .
N8 C3 1.467(5) .
N9 C16 1.370(5) .
N9 C40 1.445(4) .
N9 C37 1.446(5) .
N10 C8 1.371(5) .
N10 C42 1.447(5) .
N10 C27 1.457(5) .
N11 C18 1.354(5) .
N11 C15 1.441(5) .
N11 C23 1.459(5) .
N12 C32 1.350(5) .
N12 C44 1.458(5) .
N12 C38 1.461(5) .
N13 C13 1.355(5) .
N13 C41 1.453(5) .
N13 C26 1.473(5) .
N14 C18 1.358(5) .
N14 C40 1.445(5) .
N14 C44 1.452(5) .
N15 C28 1.370(5) .
N15 C36 1.444(5) .
N15 C43 1.456(5) .
N16 C32 1.368(5) .
N16 C26 1.458(5) .
N16 C15 1.461(5) .
N17 C10 1.374(6) .
N17 C11 1.447(6) .
N17 C19 1.449(6) .
N18 C16 1.353(5) .
N18 C25 1.455(5) .
N18 C36 1.460(4) .
N19 C12 1.335(5) .
N19 C38 1.451(5) .
N19 C37 1.464(5) .
N20 C4 1.362(5) .
N20 C19 1.450(5) .
N20 C3 1.458(5) .
C1 C47 1.519(7) .
C1 C34 1.530(5) .
C1 H1A 0.9700 .
C1 H1B 0.9700 .
C2 C17 1.503(7) .
C2 C6 1.530(6) .
C2 H2A 0.9700 .
C2 H2B 0.9700 .
C3 H3A 0.9700 .
C3 H3B 0.9700 .
C5 C48 1.515(7) .
C5 C33 1.530(6) .
C5 H5A 0.9700 .
C5 H5B 0.9700 .
C6 C15 1.517(5) .
C6 H6A 0.9700 .
C6 H6B 0.9700 .
C7 C45 1.495(7) .
C7 C19 1.528(5) .
C7 H7A 0.9700 .
C7 H7B 0.9700 .
C9 C37 1.507(5) .
C9 C39 1.531(6) .
C9 H9A 0.9700 .
C9 H9B 0.9700 .
C11 H11A 0.9700 .
C11 H11B 0.9700 .
C15 C44 1.564(5) .
C17 C29 1.531(6) .
C17 H17A 0.9700 .
C17 H17B 0.9700 .
C19 C33 1.567(6) .
C20 C39 1.520(5) .
C20 C31 1.528(5) .
C20 H20A 0.9700 .
C20 H20B 0.9700 .
C21 H21A 0.9700 .
C21 H21B 0.9700 .
C22 C41 1.516(5) .
C22 C50 1.540(6) .
C22 H22A 0.9700 .
C22 H22B 0.9700 .
C23 H23A 0.9700 .
C23 H23B 0.9700 .
C24 C43 1.522(6) .
C24 C14 1.525(5) .
C24 H24A 0.9700 .
C24 H24B 0.9700 .
C25 C31 1.522(5) .
C25 C37 1.577(4) .
C26 H26A 0.9700 .
C26 H26B 0.9700 .
C27 C49 1.512(6) .
C27 C41 1.592(5) .
C29 C44 1.508(5) .
C29 H29A 0.9700 .
C29 H29B 0.9700 .
C31 H31A 0.9700 .
C31 H31B 0.9700 .
C34 C43 1.571(5) .
C35 H35A 0.9700 .
C35 H35B 0.9700 .
C36 H36A 0.9700 .
C36 H36B 0.9700 .
C38 H38A 0.9700 .
C38 H38B 0.9700 .
C39 H39A 0.9700 .
C39 H39B 0.9700 .
C40 H40A 0.9700 .
C40 H40B 0.9700 .
C45 C48 1.508(8) .
C45 H45A 0.9700 .
C45 H45B 0.9700 .
C46 C49 1.516(7) .
C46 C50 1.529(6) .
C46 H46A 0.9700 .
C46 H46B 0.9700 .
C47 C14 1.529(7) .
C47 H47A 0.9700 .
C47 H47B 0.9700 .
C48 H48A 0.9700 .
C48 H48B 0.9700 .
C49 H49A 0.9700 .
C49 H49B 0.9700 .
C50 H50A 0.9700 .
C50 H50B 0.9700 .
C14 H14A 0.9700 .
C14 H14B 0.9700 .
C42 H42A 0.9700 .
C42 H42B 0.9700 .

loop_
_platon_squeeze_void_nr
_platon_squeeze_void_average_x
_platon_squeeze_void_average_y
_platon_squeeze_void_average_z
_platon_squeeze_void_volume
_platon_squeeze_void_count_electrons
_platon_squeeze_void_content
1 -0.047 0.397 -0.061 4495 2015 ' '
2 0.000 0.408 0.250 68 51 ' '
3 0.000 0.604 0.250 5 0 ' '
4 0.000 0.592 0.750 69 39 ' '
5 0.000 0.396 0.750 5 0 ' '
6 0.212 0.142 0.178 48 7 ' '
7 0.212 0.858 0.678 48 9 ' '
8 0.288 0.642 0.322 48 7 ' '
9 0.288 0.358 0.822 48 7 ' '
10 0.500 0.908 0.250 68 51 ' '
11 0.500 0.092 0.750 69 39 ' '
12 0.500 0.104 0.250 5 0 ' '
13 0.500 0.896 0.750 5 0 ' '
14 0.712 0.642 0.178 48 7 ' '
15 0.712 0.358 0.678 48 9 ' '
16 0.788 0.142 0.322 48 7 ' '
17 0.788 0.858 0.822 48 7 ' '
